data_4033772
loop_
_publ_author_name
'Mart\'inez-Garc\'ia, Lucas'
'Lobato, Rub\'en'
'Prado, Gustavo'
'Monje, Pablo'
'Sardina, F. Javier'
'Paleo, M. Rita'

_publ_section_title
;
 C-C Bond-Forming and Bond-Breaking Processes from the Reaction of
 Diesters with Me<sub>3</sub>SnLi. Synthesis of Complex Bridged Polycycles
 and Dialkyl Aromatic Compounds.
;
_journal_issue 4
_journal_name_full 'The Journal of organic chemistry'
_journal_page_first 1887
_journal_page_last 1897
_journal_paper_doi 10.1021/acs.joc.8b02891
_journal_volume 84
_journal_year 2019
_chemical_compound_source 'synthesis as described'
_chemical_formula_moiety 'C15 H20 O2 Sn1'
_chemical_formula_sum 'C15 H20 O2 Sn'
_chemical_formula_weight 351
_space_group_IT_number 61
_space_group_name_Hall '-P 2ac 2ab'
_space_group_name_H-M_alt 'P b c a'
_symmetry_cell_setting orthorhombic
_symmetry_Int_Tables_number 61
_symmetry_space_group_name_Hall '-P 2ac 2ab'
_symmetry_space_group_name_H-M 'P b c a'
_atom_sites_solution_hydrogens geom
_atom_sites_solution_primary direct
_atom_sites_solution_secondary difmap
_audit_conform_dict_location ftp://ftp.iucr.org/pub/cif_core.dic
_audit_conform_dict_name cif_core.dic
_audit_conform_dict_version 2.4
_audit_creation_date 2012-04-26T10:50:43-00:00
_audit_creation_method 'WinGX routine CIF_UPDATE'
_cell_angle_alpha 90
_cell_angle_beta 90
_cell_angle_gamma 90
_cell_formula_units_Z 8
_cell_length_a 17.744(5)
_cell_length_b 6.791(2)
_cell_length_c 24.079(8)
_cell_measurement_reflns_used 1973
_cell_measurement_temperature 100(2)
_cell_measurement_theta_max 25.49
_cell_measurement_theta_min 3.32
_cell_measurement_wavelength 0.71073
_cell_volume 2901.5(15)
_computing_cell_refinement 'APPEX2 (BRUKER AXS, 2005)'
_computing_data_collection 'APPEX2 (BRUKER AXS, 2005)'
_computing_data_reduction 'APPEX2 (BRUKER AXS, 2005)'
_computing_molecular_graphics 'Ortep-3 for Windows (Farrugia, 1997)'
_computing_publication_material 'WinGX publication routines (Farrugia, 1999)'
_computing_structure_refinement 'SHELXL-97 (Sheldrick, 2008)'
_computing_structure_solution 'SIR97 (Giacovazzo et al, 1997)'
_diffrn_ambient_temperature 100(2)
_diffrn_measured_fraction_theta_full 1
_diffrn_measured_fraction_theta_max 1
_diffrn_measurement_device 'four-circle diffractometer'
_diffrn_measurement_device_type 'BRUKER APPEX-II CCD'
_diffrn_measurement_method 'omega and phi scans'
_diffrn_radiation_monochromator graphite
_diffrn_radiation_probe x-ray
_diffrn_radiation_source 'fine-focus sealed tube'
_diffrn_radiation_type MoK\a
_diffrn_radiation_wavelength 0.7107
_diffrn_reflns_av_R_equivalents 0.0682
_diffrn_reflns_av_unetI/netI 0.0321
_diffrn_reflns_limit_h_max 21
_diffrn_reflns_limit_h_min 0
_diffrn_reflns_limit_k_max 8
_diffrn_reflns_limit_k_min 0
_diffrn_reflns_limit_l_max 29
_diffrn_reflns_limit_l_min 0
_diffrn_reflns_number 41057
_diffrn_reflns_theta_full 26.01
_diffrn_reflns_theta_max 26.01
_diffrn_reflns_theta_min 2.04
_exptl_absorpt_coefficient_mu 1.754
_exptl_absorpt_correction_T_max 1
_exptl_absorpt_correction_T_min 0.8164
_exptl_absorpt_correction_type multi-scan
_exptl_absorpt_process_details 'BRUKER SADABS'
_exptl_crystal_colour colourless
_exptl_crystal_density_diffrn 1.607
_exptl_crystal_density_method 'not measured'
_exptl_crystal_description prism
_exptl_crystal_F_000 1408
_exptl_crystal_size_max 0.68
_exptl_crystal_size_mid 0.07
_exptl_crystal_size_min 0.02
_refine_diff_density_max 0.482
_refine_diff_density_min -0.76
_refine_diff_density_rms 0.098
_refine_ls_extinction_method none
_refine_ls_goodness_of_fit_ref 1.032
_refine_ls_hydrogen_treatment mixed
_refine_ls_matrix_type full
_refine_ls_number_parameters 187
_refine_ls_number_reflns 2861
_refine_ls_number_restraints 0
_refine_ls_restrained_S_all 1.032
_refine_ls_R_factor_all 0.0458
_refine_ls_R_factor_gt 0.0287
_refine_ls_shift/su_max 0.002
_refine_ls_shift/su_mean 0
_refine_ls_structure_factor_coef Fsqd
_refine_ls_weighting_details 'calc w=1/[\s^2^(Fo^2^)+(0.0246P)^2^+5.1102P] where P=(Fo^2^+2Fc^2^)/3'
_refine_ls_weighting_scheme calc
_refine_ls_wR_factor_gt 0.0591
_refine_ls_wR_factor_ref 0.0651
_reflns_number_gt 2206
_reflns_number_total 2861
_reflns_threshold_expression >2\s(I)
_cod_data_source_file jo8b02891_si_003.cif
_cod_data_source_block jsgp707
_cod_original_cell_volume 2901.4(16)
_cod_database_code 4033772

loop_
_symmetry_equiv_pos_as_xyz
'x, y, z'
'-x+1/2, -y, z+1/2'
'x+1/2, -y+1/2, -z'
'-x, y+1/2, -z+1/2'
'-x, -y, -z'
'x-1/2, y, -z-1/2'
'-x-1/2, y-1/2, z'
'x, -y-1/2, z-1/2'

loop_
_atom_site_label
_atom_site_type_symbol
_atom_site_fract_x
_atom_site_fract_y
_atom_site_fract_z
_atom_site_U_iso_or_equiv
_atom_site_adp_type
_atom_site_occupancy
_atom_site_symmetry_multiplicity
_atom_site_calc_flag
_atom_site_refinement_flags
C1 C 0.48421(18) 0.1955(5) 0.59288(14) 0.0134(7) Uani 1 1 d .
C2 C 0.40145(17) 0.1637(5) 0.60603(14) 0.0130(7) Uani 1 1 d .
C3 C 0.37094(19) 0.0527(5) 0.65539(14) 0.0178(8) Uani 1 1 d .
H3A H 0.3309 -0.039 0.643 0.021 Uiso 1 1 calc R
H3B H 0.4118 -0.0261 0.6724 0.021 Uiso 1 1 calc R
C4 C 0.33932(19) 0.1925(6) 0.69771(16) 0.0207(8) Uani 1 1 d .
H4 H 0.329(2) 0.141(5) 0.7335(16) 0.025 Uiso 1 1 d .
C5 C 0.32854(19) 0.3826(6) 0.68932(15) 0.0202(8) Uani 1 1 d .
H5 H 0.306(2) 0.456(5) 0.7175(15) 0.024 Uiso 1 1 d .
C6 C 0.3467(2) 0.4903(5) 0.63646(14) 0.0195(8) Uani 1 1 d .
H6A H 0.3925 0.5713 0.6422 0.023 Uiso 1 1 calc R
H6B H 0.3046 0.5804 0.6273 0.023 Uiso 1 1 calc R
C7 C 0.35981(18) 0.3516(5) 0.58797(14) 0.0141(7) Uani 1 1 d .
C8 C 0.2946(2) 0.2927(5) 0.55070(15) 0.0173(8) Uani 1 1 d .
H8 H 0.245(2) 0.303(5) 0.5590(14) 0.021 Uiso 1 1 d .
C9 C 0.3222(2) 0.2151(5) 0.50478(16) 0.0190(8) Uani 1 1 d .
H9 H 0.297(2) 0.163(5) 0.4759(15) 0.023 Uiso 1 1 d .
C10 C 0.40714(18) 0.2200(5) 0.50802(15) 0.0154(8) Uani 1 1 d .
H10 H 0.4345(19) 0.219(5) 0.4737(15) 0.018 Uiso 1 1 d .
C11 C 0.43362(19) 0.0783(5) 0.55368(15) 0.0166(7) Uani 1 1 d .
H11 H 0.440(2) -0.059(6) 0.5492(14) 0.02 Uiso 1 1 d .
C12 C 0.41856(18) 0.4092(5) 0.54334(14) 0.0147(7) Uani 1 1 d .
C13 C 0.6768(2) 0.2311(6) 0.60589(17) 0.0295(9) Uani 1 1 d .
H13A H 0.6803 0.1871 0.5672 0.044 Uiso 1 1 calc R
H13B H 0.7213 0.1865 0.6264 0.044 Uiso 1 1 calc R
H13C H 0.6742 0.3752 0.607 0.044 Uiso 1 1 calc R
C14 C 0.5834(2) -0.2035(5) 0.64944(15) 0.0252(8) Uani 1 1 d .
H14A H 0.5367 -0.2611 0.635 0.038 Uiso 1 1 calc R
H14B H 0.5898 -0.241 0.6885 0.038 Uiso 1 1 calc R
H14C H 0.6263 -0.2522 0.6278 0.038 Uiso 1 1 calc R
C15 C 0.5603(2) 0.2431(6) 0.72228(16) 0.0282(9) Uani 1 1 d .
H15A H 0.5437 0.3796 0.7173 0.042 Uiso 1 1 calc R
H15B H 0.6075 0.2411 0.7434 0.042 Uiso 1 1 calc R
H15C H 0.5215 0.1696 0.7426 0.042 Uiso 1 1 calc R
O1 O 0.49112(12) 0.3903(3) 0.56961(9) 0.0164(5) Uani 1 1 d .
O2 O 0.41031(13) 0.5916(3) 0.52027(11) 0.0182(5) Uani 1 1 d .
H2O H 0.432(2) 0.600(6) 0.4920(16) 0.022 Uiso 1 1 d .
Sn1 Sn 0.577902(12) 0.11041(3) 0.643060(9) 0.01606(8) Uani 1 1 d .

loop_
_atom_site_aniso_label
_atom_site_aniso_U_11
_atom_site_aniso_U_22
_atom_site_aniso_U_33
_atom_site_aniso_U_23
_atom_site_aniso_U_13
_atom_site_aniso_U_12
C1 0.0091(16) 0.0112(16) 0.0200(18) 0.0020(13) 0.0011(13) 0.0002(13)
C2 0.0073(16) 0.0094(15) 0.0222(19) 0.0018(13) -0.0008(13) 0.0004(12)
C3 0.0140(17) 0.0144(17) 0.025(2) 0.0054(14) -0.0032(14) -0.0017(14)
C4 0.0117(18) 0.030(2) 0.021(2) 0.0039(17) 0.0003(15) -0.0019(16)
C5 0.0133(17) 0.027(2) 0.0207(19) -0.0029(17) 0.0005(14) -0.0022(16)
C6 0.0159(18) 0.0153(18) 0.027(2) -0.0004(15) 0.0031(15) 0.0016(14)
C7 0.0116(16) 0.0130(17) 0.0177(18) 0.0005(13) 0.0010(13) 0.0004(13)
C8 0.0122(17) 0.0165(18) 0.023(2) 0.0061(15) -0.0017(15) 0.0021(15)
C9 0.0156(18) 0.0179(19) 0.024(2) 0.0014(16) -0.0052(15) -0.0030(15)
C10 0.0125(18) 0.0163(18) 0.0174(19) -0.0008(14) -0.0003(14) 0.0032(14)
C11 0.0165(18) 0.0116(17) 0.0216(19) 0.0007(14) 0.0006(14) 0.0042(14)
C12 0.0100(15) 0.0153(17) 0.0188(17) 0.0006(14) -0.0007(13) 0.0022(15)
C13 0.0175(19) 0.031(2) 0.040(3) 0.0053(18) 0.0046(18) -0.0005(17)
C14 0.028(2) 0.023(2) 0.024(2) 0.0041(16) -0.0004(17) 0.0000(17)
C15 0.032(2) 0.027(2) 0.025(2) -0.0042(17) -0.0043(17) 0.0073(17)
O1 0.0112(11) 0.0158(11) 0.0224(13) 0.0031(10) -0.0024(10) -0.0014(10)
O2 0.0192(13) 0.0136(12) 0.0219(14) 0.0067(11) 0.0023(10) 0.0010(11)
Sn1 0.01119(12) 0.01729(13) 0.01971(14) 0.00044(11) -0.00125(10) 0.00120(10)

loop_
_atom_type_symbol
_atom_type_description
_atom_type_scat_dispersion_real
_atom_type_scat_dispersion_imag
_atom_type_scat_source
C C 0.0033 0.0016 'International Tables Vol C Tables 4.2.6.8 and 6.1.1.4'
H H 0 0 'International Tables Vol C Tables 4.2.6.8 and 6.1.1.4'
O O 0.0106 0.006 'International Tables Vol C Tables 4.2.6.8 and 6.1.1.4'
Sn Sn -0.6537 1.4246 'International Tables Vol C Tables 4.2.6.8 and 6.1.1.4'

loop_
_geom_angle_atom_site_label_1
_geom_angle_atom_site_label_2
_geom_angle_atom_site_label_3
_geom_angle
O1 C1 C2 107.1(2)
O1 C1 C11 106.7(3)
C2 C1 C11 59.1(2)
O1 C1 Sn1 113.7(2)
C2 C1 Sn1 126.7(2)
C11 C1 Sn1 131.8(2)
C11 C2 C3 127.3(3)
C11 C2 C1 60.8(2)
C3 C2 C1 125.6(3)
C11 C2 C7 105.4(3)
C3 C2 C7 117.7(3)
C1 C2 C7 106.7(3)
C4 C3 C2 110.7(3)
C4 C3 H3A 109.5
C2 C3 H3A 109.5
C4 C3 H3B 109.5
C2 C3 H3B 109.5
H3A C3 H3B 108.1
C5 C4 C3 124.6(4)
C5 C4 H4 118(2)
C3 C4 H4 117(2)
C4 C5 C6 125.1(3)
C4 C5 H5 118(2)
C6 C5 H5 117(2)
C5 C6 C7 112.4(3)
C5 C6 H6A 109.1
C7 C6 H6A 109.1
C5 C6 H6B 109.1
C7 C6 H6B 109.1
H6A C6 H6B 107.8
C8 C7 C6 120.1(3)
C8 C7 C2 108.3(3)
C6 C7 C2 111.8(3)
C8 C7 C12 99.8(3)
C6 C7 C12 118.7(3)
C2 C7 C12 94.7(2)
C9 C8 C7 108.6(3)
C9 C8 H8 125(2)
C7 C8 H8 126(2)
C8 C9 C10 108.5(3)
C8 C9 H9 128(2)
C10 C9 H9 123(2)
C9 C10 C11 109.2(3)
C9 C10 C12 100.2(3)
C11 C10 C12 95.0(3)
C9 C10 H10 117(2)
C11 C10 H10 117(2)
C12 C10 H10 114(2)
C2 C11 C1 60.2(2)
C2 C11 C10 104.1(3)
C1 C11 C10 107.2(3)
C2 C11 H11 121(2)
C1 C11 H11 121(2)
C10 C11 H11 125(2)
O2 C12 O1 110.8(3)
O2 C12 C7 116.1(3)
O1 C12 C7 105.9(3)
O2 C12 C10 120.9(3)
O1 C12 C10 106.5(2)
C7 C12 C10 94.8(3)
Sn1 C13 H13A 109.5
Sn1 C13 H13B 109.5
H13A C13 H13B 109.5
Sn1 C13 H13C 109.5
H13A C13 H13C 109.5
H13B C13 H13C 109.5
Sn1 C14 H14A 109.5
Sn1 C14 H14B 109.5
H14A C14 H14B 109.5
Sn1 C14 H14C 109.5
H14A C14 H14C 109.5
H14B C14 H14C 109.5
Sn1 C15 H15A 109.5
Sn1 C15 H15B 109.5
H15A C15 H15B 109.5
Sn1 C15 H15C 109.5
H15A C15 H15C 109.5
H15B C15 H15C 109.5
C12 O1 C1 100.2(2)
C12 O2 H2O 112(3)
C15 Sn1 C13 109.48(16)
C15 Sn1 C1 106.12(14)
C13 Sn1 C1 107.40(14)
C15 Sn1 C14 111.32(15)
C13 Sn1 C14 112.03(15)
C1 Sn1 C14 110.25(13)

loop_
_geom_bond_atom_site_label_1
_geom_bond_atom_site_label_2
_geom_bond_distance
C1 O1 1.442(4)
C1 C2 1.518(4)
C1 C11 1.526(5)
C1 Sn1 2.135(3)
C2 C11 1.500(5)
C2 C3 1.508(5)
C2 C7 1.537(4)
C3 C4 1.501(5)
C3 H3A 0.99
C3 H3B 0.99
C4 C5 1.321(5)
C4 H4 0.95(4)
C5 C6 1.503(5)
C5 H5 0.94(4)
C6 C7 1.518(5)
C6 H6A 0.99
C6 H6B 0.99
C7 C8 1.518(5)
C7 C12 1.547(4)
C8 C9 1.319(5)
C8 H8 0.91(4)
C9 C10 1.510(5)
C9 H9 0.90(4)
C10 C11 1.535(5)
C10 C12 1.554(5)
C10 H10 0.96(4)
C11 H11 0.94(4)
C12 O2 1.366(4)
C12 O1 1.440(4)
C13 Sn1 2.134(4)
C13 H13A 0.98
C13 H13B 0.98
C13 H13C 0.98
C14 Sn1 2.139(4)
C14 H14A 0.98
C14 H14B 0.98
C14 H14C 0.98
C15 Sn1 2.133(4)
C15 H15A 0.98
C15 H15B 0.98
C15 H15C 0.98
O2 H2O 0.78(4)

loop_
_geom_torsion_atom_site_label_1
_geom_torsion_atom_site_label_2
_geom_torsion_atom_site_label_3
_geom_torsion_atom_site_label_4
_geom_torsion
O1 C1 C2 C11 99.6(3)
Sn1 C1 C2 C11 -121.5(3)
O1 C1 C2 C3 -143.5(3)
C11 C1 C2 C3 116.9(4)
Sn1 C1 C2 C3 -4.6(5)
O1 C1 C2 C7 1.0(3)
C11 C1 C2 C7 -98.6(3)
Sn1 C1 C2 C7 139.8(2)
C11 C2 C3 C4 -176.3(3)
C1 C2 C3 C4 105.8(4)
C7 C2 C3 C4 -35.2(4)
C2 C3 C4 C5 10.1(5)
C3 C4 C5 C6 -0.6(6)
C4 C5 C6 C7 15.1(5)
C5 C6 C7 C8 91.2(4)
C5 C6 C7 C2 -37.4(4)
C5 C6 C7 C12 -146.0(3)
C11 C2 C7 C8 64.6(3)
C3 C2 C7 C8 -84.1(4)
C1 C2 C7 C8 128.1(3)
C11 C2 C7 C6 -160.8(3)
C3 C2 C7 C6 50.4(4)
C1 C2 C7 C6 -97.3(3)
C11 C2 C7 C12 -37.3(3)
C3 C2 C7 C12 173.9(3)
C1 C2 C7 C12 26.2(3)
C6 C7 C8 C9 164.4(3)
C2 C7 C8 C9 -65.5(4)
C12 C7 C8 C9 32.8(3)
C7 C8 C9 C10 -0.8(4)
C8 C9 C10 C11 67.6(4)
C8 C9 C10 C12 -31.3(4)
C3 C2 C11 C1 -114.4(4)
C7 C2 C11 C1 100.8(3)
C3 C2 C11 C10 143.6(3)
C1 C2 C11 C10 -102.0(3)
C7 C2 C11 C10 -1.2(3)
O1 C1 C11 C2 -100.2(3)
Sn1 C1 C11 C2 113.4(3)
O1 C1 C11 C10 -3.6(3)
C2 C1 C11 C10 96.6(3)
Sn1 C1 C11 C10 -149.9(3)
C9 C10 C11 C2 -63.6(3)
C12 C10 C11 C2 39.0(3)
C9 C10 C11 C1 -126.3(3)
C12 C10 C11 C1 -23.6(3)
C8 C7 C12 O2 79.8(3)
C6 C7 C12 O2 -52.7(4)
C2 C7 C12 O2 -170.7(3)
C8 C7 C12 O1 -156.8(2)
C6 C7 C12 O1 70.8(3)
C2 C7 C12 O1 -47.2(3)
C8 C7 C12 C10 -48.2(3)
C6 C7 C12 C10 179.4(3)
C2 C7 C12 C10 61.4(3)
C9 C10 C12 O2 -76.4(4)
C11 C10 C12 O2 173.1(3)
C9 C10 C12 O1 156.1(3)
C11 C10 C12 O1 45.6(3)
C9 C10 C12 C7 47.9(3)
C11 C10 C12 C7 -62.6(3)
O2 C12 O1 C1 176.8(3)
C7 C12 O1 C1 50.1(3)
C10 C12 O1 C1 -50.0(3)
C2 C1 O1 C12 -30.3(3)
C11 C1 O1 C12 31.7(3)
Sn1 C1 O1 C12 -175.1(2)
O1 C1 Sn1 C15 80.9(2)
C2 C1 Sn1 C15 -55.7(3)
C11 C1 Sn1 C15 -134.5(3)
O1 C1 Sn1 C13 -36.1(3)
C2 C1 Sn1 C13 -172.7(3)
C11 C1 Sn1 C13 108.5(3)
O1 C1 Sn1 C14 -158.5(2)
C2 C1 Sn1 C14 64.9(3)
C11 C1 Sn1 C14 -13.9(3)
